data_2227863
loop_
_publ_author_name
'Li, Xueshu'
'Parkin, Sean'
'Duffel, Michael W.'
'Robertson, Larry W.'
'Lehmler, Hans-Joachim'

_publ_section_title
;
 4'-Chlorobiphenyl-3-yl 2,2,2-trichloroethyl sulfate
;
_journal_coeditor_code OM2350
_journal_issue 9
_journal_name_full 'Acta Crystallographica Section E'
_journal_page_first o2306
_journal_paper_doi 10.1107/S1600536810031338
_journal_volume 66
_journal_year 2010
_chemical_formula_iupac 'C14 H10 Cl4 O4 S'
_chemical_formula_moiety 'C14 H10 Cl4 O4 S'
_chemical_formula_sum 'C14 H10 Cl4 O4 S'
_chemical_formula_weight 416.08
_chemical_name_systematic
;
4'-Chlorobiphenyl-3-yl 2,2,2-trichloroethyl sulfate
;
_space_group_IT_number 15
_symmetry_cell_setting monoclinic
_symmetry_space_group_name_Hall '-I 2ya'
_symmetry_space_group_name_H-M 'I 1 2/a 1'
_atom_sites_solution_hydrogens geom
_atom_sites_solution_primary direct
_atom_sites_solution_secondary difmap
_audit_creation_method SHELXL-97
_cell_angle_alpha 90.00
_cell_angle_beta 98.3040(10)
_cell_angle_gamma 90.00
_cell_formula_units_Z 8
_cell_length_a 21.1900(3)
_cell_length_b 5.85430(10)
_cell_length_c 26.6803(5)
_cell_measurement_reflns_used 4127
_cell_measurement_temperature 90.0(2)
_cell_measurement_theta_max 27.48
_cell_measurement_theta_min 1.00
_cell_volume 3275.06(10)
_computing_cell_refinement 'SCALEPACK (Otwinowski & Minor, 1997)'
_computing_data_collection 'COLLECT (Nonius, 1998)'
_computing_data_reduction 'DENZO-SMN (Otwinowski & Minor, 1997)'
_computing_molecular_graphics 'XP in SHELXTL (Sheldrick, 2008)'
_computing_publication_material
;
SHELXL97 (Sheldrick, 2008) and local procedures
;
_computing_structure_refinement 'SHELXL97 (Sheldrick, 2008)'
_computing_structure_solution 'SHELXS97 (Sheldrick, 2008)'
_diffrn_ambient_temperature 90.0(2)
_diffrn_detector_area_resol_mean 18
_diffrn_measured_fraction_theta_full 0.999
_diffrn_measured_fraction_theta_max 0.999
_diffrn_measurement_device_type 'Nonius KappaCCD diffractometer'
_diffrn_measurement_method '\w scans at fixed \c = 55\%'
_diffrn_radiation_monochromator graphite
_diffrn_radiation_source 'fine-focus sealed tube'
_diffrn_radiation_type MoK\a
_diffrn_radiation_wavelength 0.71073
_diffrn_reflns_av_R_equivalents 0.0410
_diffrn_reflns_av_sigmaI/netI 0.0274
_diffrn_reflns_limit_h_max 27
_diffrn_reflns_limit_h_min -27
_diffrn_reflns_limit_k_max 7
_diffrn_reflns_limit_k_min -7
_diffrn_reflns_limit_l_max 34
_diffrn_reflns_limit_l_min -34
_diffrn_reflns_number 30021
_diffrn_reflns_theta_full 27.49
_diffrn_reflns_theta_max 27.49
_diffrn_reflns_theta_min 1.54
_diffrn_standards_number 0
_exptl_absorpt_coefficient_mu 0.865
_exptl_absorpt_correction_T_max 0.950
_exptl_absorpt_correction_T_min 0.718
_exptl_absorpt_correction_type multi-scan
_exptl_absorpt_process_details '(SCALEPACK; Otwinowski & Minor, 1997)'
_exptl_crystal_colour colourless
_exptl_crystal_density_diffrn 1.688
_exptl_crystal_density_method 'not measured'
_exptl_crystal_description plate
_exptl_crystal_F_000 1680
_exptl_crystal_size_max 0.41
_exptl_crystal_size_mid 0.22
_exptl_crystal_size_min 0.06
_refine_diff_density_max 0.386
_refine_diff_density_min -0.383
_refine_ls_extinction_method none
_refine_ls_goodness_of_fit_ref 1.049
_refine_ls_hydrogen_treatment constr
_refine_ls_matrix_type full
_refine_ls_number_parameters 208
_refine_ls_number_reflns 3759
_refine_ls_number_restraints 0
_refine_ls_restrained_S_all 1.049
_refine_ls_R_factor_all 0.0330
_refine_ls_R_factor_gt 0.0257
_refine_ls_shift/su_max 0.001
_refine_ls_shift/su_mean 0.000
_refine_ls_structure_factor_coef Fsqd
_refine_ls_weighting_details 'calc w=1/[\s^2^(Fo^2^)+(0.0294P)^2^+3.9224P] where P=(Fo^2^+2Fc^2^)/3'
_refine_ls_weighting_scheme calc
_refine_ls_wR_factor_gt 0.0641
_refine_ls_wR_factor_ref 0.0672
_reflns_number_gt 3242
_reflns_number_total 3759
_reflns_threshold_expression I>2\s(I)
_cod_data_source_file om2350.cif
_cod_data_source_block I
_cod_original_sg_symbol_H-M 'I 2/a'
_cod_database_code 2227863
_cod_database_fobs_code 2227863

loop_
_symmetry_equiv_pos_as_xyz
'x, y, z'
'-x+1/2, y, -z'
'x+1/2, y+1/2, z+1/2'
'-x+1, y+1/2, -z+1/2'
'-x, -y, -z'
'x-1/2, -y, z'
'-x+1/2, -y+1/2, -z+1/2'
'x, -y+1/2, z+1/2'

loop_
_atom_site_type_symbol
_atom_site_label
_atom_site_fract_x
_atom_site_fract_y
_atom_site_fract_z
_atom_site_U_iso_or_equiv
_atom_site_adp_type
_atom_site_calc_flag
_atom_site_refinement_flags
_atom_site_occupancy
_atom_site_disorder_assembly
_atom_site_disorder_group
S S1 0.205499(17) 0.54226(7) 0.300571(14) 0.01597(9) Uani d . 1 . .
O O1 0.18726(5) 0.4208(2) 0.24808(4) 0.0172(2) Uani d . 1 . .
O O2 0.19895(5) 0.3440(2) 0.33919(4) 0.0183(2) Uani d . 1 . .
O O3 0.15849(5) 0.7045(2) 0.30865(4) 0.0221(2) Uani d . 1 . .
O O4 0.27060(5) 0.6040(2) 0.30274(4) 0.0248(3) Uani d . 1 . .
Cl Cl1 -0.064775(19) 1.32997(7) 0.026719(15) 0.02388(10) Uani d . 1 . .
Cl Cl2 0.279773(19) 0.45519(7) 0.437358(15) 0.02180(10) Uani d . 1 . .
Cl Cl3 0.333188(17) 0.00690(7) 0.427046(15) 0.02125(10) Uani d . 1 . .
Cl Cl4 0.199083(17) 0.05436(7) 0.434813(14) 0.01980(10) Uani d . 1 . .
C C1 0.01131(7) 0.7573(3) 0.13260(5) 0.0141(3) Uani d . 1 . .
C C2 -0.05371(7) 0.8102(3) 0.12421(6) 0.0169(3) Uani d . 1 . .
H H2 -0.0823 0.7255 0.1414 0.020 Uiso calc R 1 . .
C C3 -0.07744(7) 0.9834(3) 0.09145(6) 0.0182(3) Uani d . 1 . .
H H3 -0.1217 1.0176 0.0863 0.022 Uiso calc R 1 . .
C C4 -0.03566(7) 1.1058(3) 0.06635(6) 0.0173(3) Uani d . 1 . .
C C5 0.02901(7) 1.0572(3) 0.07324(6) 0.0179(3) Uani d . 1 . .
H H5 0.0571 1.1412 0.0555 0.021 Uiso calc R 1 . .
C C6 0.05201(7) 0.8843(3) 0.10634(6) 0.0169(3) Uani d . 1 . .
H H6 0.0964 0.8512 0.1114 0.020 Uiso calc R 1 . .
C C1' 0.03627(7) 0.5740(3) 0.16854(5) 0.0139(3) Uani d . 1 . .
C C2' 0.09909(7) 0.5839(3) 0.19354(5) 0.0147(3) Uani d . 1 . .
H H2' 0.1259 0.7090 0.1881 0.018 Uiso calc R 1 . .
C C3' 0.12148(7) 0.4097(3) 0.22605(5) 0.0150(3) Uani d . 1 . .
C C4' 0.08533(7) 0.2238(3) 0.23630(6) 0.0169(3) Uani d . 1 . .
H H4' 0.1025 0.1062 0.2588 0.020 Uiso calc R 1 . .
C C5' 0.02240(7) 0.2170(3) 0.21209(6) 0.0175(3) Uani d . 1 . .
H H5' -0.0044 0.0935 0.2186 0.021 Uiso calc R 1 . .
C C6' -0.00152(7) 0.3877(3) 0.17880(5) 0.0155(3) Uani d . 1 . .
H H6' -0.0444 0.3785 0.1625 0.019 Uiso calc R 1 . .
C C7 0.25272(7) 0.1927(3) 0.35354(6) 0.0166(3) Uani d . 1 . .
H H7A 0.2910 0.2522 0.3406 0.020 Uiso calc R 1 . .
H H7B 0.2431 0.0387 0.3391 0.020 Uiso calc R 1 . .
C C8 0.26470(7) 0.1800(3) 0.41106(6) 0.0153(3) Uani d . 1 . .

loop_
_atom_site_aniso_label
_atom_site_aniso_U_11
_atom_site_aniso_U_22
_atom_site_aniso_U_33
_atom_site_aniso_U_12
_atom_site_aniso_U_13
_atom_site_aniso_U_23
S1 0.01324(17) 0.0176(2) 0.01656(19) -0.00114(14) 0.00035(13) 0.00386(14)
O1 0.0119(5) 0.0242(6) 0.0157(5) 0.0030(4) 0.0023(4) 0.0016(5)
O2 0.0130(5) 0.0241(6) 0.0179(5) 0.0007(4) 0.0025(4) 0.0087(5)
O3 0.0221(6) 0.0204(6) 0.0228(6) 0.0036(5) 0.0000(4) -0.0015(5)
O4 0.0158(5) 0.0291(7) 0.0282(6) -0.0073(5) -0.0011(4) 0.0095(5)
Cl1 0.0251(2) 0.0248(2) 0.0220(2) 0.00861(17) 0.00412(15) 0.00689(16)
Cl2 0.0263(2) 0.0171(2) 0.0219(2) -0.00104(15) 0.00333(15) -0.00356(15)
Cl3 0.01544(17) 0.0210(2) 0.0267(2) 0.00532(15) 0.00114(14) 0.00543(16)
Cl4 0.01582(17) 0.0237(2) 0.02059(19) -0.00115(15) 0.00512(14) 0.00656(15)
C1 0.0139(7) 0.0161(7) 0.0124(7) -0.0002(6) 0.0017(5) -0.0024(6)
C2 0.0122(7) 0.0210(8) 0.0178(7) -0.0024(6) 0.0032(5) -0.0008(6)
C3 0.0115(7) 0.0231(8) 0.0196(8) 0.0011(6) 0.0003(6) -0.0021(6)
C4 0.0196(7) 0.0177(8) 0.0137(7) 0.0047(6) 0.0000(6) 0.0007(6)
C5 0.0179(7) 0.0195(8) 0.0175(8) -0.0004(6) 0.0066(6) 0.0017(6)
C6 0.0120(7) 0.0203(8) 0.0190(7) 0.0020(6) 0.0048(5) -0.0003(6)
C1' 0.0127(6) 0.0173(8) 0.0123(7) 0.0005(6) 0.0034(5) -0.0017(6)
C2' 0.0132(7) 0.0170(8) 0.0149(7) -0.0011(6) 0.0050(5) -0.0005(6)
C3' 0.0109(6) 0.0199(8) 0.0144(7) 0.0023(6) 0.0027(5) -0.0021(6)
C4' 0.0213(7) 0.0158(8) 0.0143(7) 0.0018(6) 0.0051(6) 0.0006(6)
C5' 0.0215(8) 0.0166(8) 0.0155(7) -0.0053(6) 0.0067(6) -0.0028(6)
C6' 0.0145(7) 0.0186(8) 0.0138(7) -0.0019(6) 0.0034(5) -0.0033(6)
C7 0.0168(7) 0.0180(8) 0.0152(7) 0.0029(6) 0.0030(5) 0.0024(6)
C8 0.0136(7) 0.0145(7) 0.0180(7) 0.0016(6) 0.0031(5) 0.0009(6)

loop_
_atom_type_symbol
_atom_type_description
_atom_type_scat_dispersion_real
_atom_type_scat_dispersion_imag
_atom_type_scat_source
C C 0.0033 0.0016 'International Tables Vol C Tables 4.2.6.8 and 6.1.1.4'
H H 0.0000 0.0000 'International Tables Vol C Tables 4.2.6.8 and 6.1.1.4'
O O 0.0106 0.0060 'International Tables Vol C Tables 4.2.6.8 and 6.1.1.4'
S S 0.1246 0.1234 'International Tables Vol C Tables 4.2.6.8 and 6.1.1.4'
Cl Cl 0.1484 0.1585 'International Tables Vol C Tables 4.2.6.8 and 6.1.1.4'

loop_
_geom_angle_atom_site_label_1
_geom_angle_atom_site_label_2
_geom_angle_atom_site_label_3
_geom_angle_site_symmetry_1
_geom_angle_site_symmetry_3
_geom_angle
_geom_angle_publ_flag
O3 S1 O4 . . 121.62(8) ?
O3 S1 O1 . . 110.62(6) ?
O4 S1 O1 . . 105.34(7) ?
O3 S1 O2 . . 105.39(7) ?
O4 S1 O2 . . 109.79(6) ?
O1 S1 O2 . . 102.53(6) ?
C3' O1 S1 . . 119.08(9) ?
C7 O2 S1 . . 118.95(9) ?
C2 C1 C6 . . 117.78(14) ?
C2 C1 C1' . . 120.96(13) ?
C6 C1 C1' . . 121.26(13) ?
C3 C2 C1 . . 121.53(14) ?
C3 C2 H2 . . 119.2 ?
C1 C2 H2 . . 119.2 ?
C2 C3 C4 . . 119.01(14) ?
C2 C3 H3 . . 120.5 ?
C4 C3 H3 . . 120.5 ?
C3 C4 C5 . . 121.24(15) ?
C3 C4 Cl1 . . 119.25(12) ?
C5 C4 Cl1 . . 119.48(12) ?
C6 C5 C4 . . 119.01(14) ?
C6 C5 H5 . . 120.5 ?
C4 C5 H5 . . 120.5 ?
C5 C6 C1 . . 121.43(14) ?
C5 C6 H6 . . 119.3 ?
C1 C6 H6 . . 119.3 ?
C2' C1' C6' . . 117.97(14) ?
C2' C1' C1 . . 120.18(13) ?
C6' C1' C1 . . 121.85(13) ?
C3' C2' C1' . . 119.08(14) ?
C3' C2' H2' . . 120.5 ?
C1' C2' H2' . . 120.5 ?
C2' C3' C4' . . 123.88(14) ?
C2' C3' O1 . . 116.77(13) ?
C4' C3' O1 . . 119.27(14) ?
C3' C4' C5' . . 116.82(14) ?
C3' C4' H4' . . 121.6 ?
C5' C4' H4' . . 121.6 ?
C6' C5' C4' . . 120.90(14) ?
C6' C5' H5' . . 119.6 ?
C4' C5' H5' . . 119.6 ?
C5' C6' C1' . . 121.33(14) ?
C5' C6' H6' . . 119.3 ?
C1' C6' H6' . . 119.3 ?
O2 C7 C8 . . 107.85(12) ?
O2 C7 H7A . . 110.1 ?
C8 C7 H7A . . 110.1 ?
O2 C7 H7B . . 110.1 ?
C8 C7 H7B . . 110.1 ?
H7A C7 H7B . . 108.5 ?
C7 C8 Cl2 . . 110.51(11) ?
C7 C8 Cl4 . . 110.88(11) ?
Cl2 C8 Cl4 . . 110.07(8) ?
C7 C8 Cl3 . . 106.40(10) ?
Cl2 C8 Cl3 . . 109.34(8) ?
Cl4 C8 Cl3 . . 109.56(8) ?

loop_
_geom_bond_atom_site_label_1
_geom_bond_atom_site_label_2
_geom_bond_site_symmetry_2
_geom_bond_distance
_geom_bond_publ_flag
S1 O3 . 1.4153(12) ?
S1 O4 . 1.4191(11) ?
S1 O1 . 1.5685(11) ?
S1 O2 . 1.5714(11) ?
O1 C3' . 1.4338(17) ?
O2 C7 . 1.4503(18) ?
Cl1 C4 . 1.7412(16) ?
Cl2 C8 . 1.7677(16) ?
Cl3 C8 . 1.7710(15) ?
Cl4 C8 . 1.7693(15) ?
C1 C2 . 1.398(2) ?
C1 C6 . 1.401(2) ?
C1 C1' . 1.485(2) ?
C2 C3 . 1.385(2) ?
C2 H2 . 0.9500 ?
C3 C4 . 1.385(2) ?
C3 H3 . 0.9500 ?
C4 C5 . 1.386(2) ?
C5 C6 . 1.385(2) ?
C5 H5 . 0.9500 ?
C6 H6 . 0.9500 ?
C1' C2' . 1.401(2) ?
C1' C6' . 1.403(2) ?
C2' C3' . 1.378(2) ?
C2' H2' . 0.9500 ?
C3' C4' . 1.381(2) ?
C4' C5' . 1.396(2) ?
C4' H4' . 0.9500 ?
C5' C6' . 1.384(2) ?
C5' H5' . 0.9500 ?
C6' H6' . 0.9500 ?
C7 C8 . 1.521(2) ?
C7 H7A . 0.9900 ?
C7 H7B . 0.9900 ?

loop_
_geom_torsion_atom_site_label_1
_geom_torsion_atom_site_label_2
_geom_torsion_atom_site_label_3
_geom_torsion_atom_site_label_4
_geom_torsion_site_symmetry_1
_geom_torsion_site_symmetry_2
_geom_torsion_site_symmetry_3
_geom_torsion_site_symmetry_4
_geom_torsion
_geom_torsion_publ_flag
O3 S1 O1 C3' . . . . -24.84(13) ?
O4 S1 O1 C3' . . . . -158.01(11) ?
O2 S1 O1 C3' . . . . 87.12(11) ?
O3 S1 O2 C7 . . . . -158.44(11) ?
O4 S1 O2 C7 . . . . -25.84(13) ?
O1 S1 O2 C7 . . . . 85.75(11) ?
C6 C1 C2 C3 . . . . -0.5(2) ?
C1' C1 C2 C3 . . . . 178.90(14) ?
C1 C2 C3 C4 . . . . 0.2(2) ?
C2 C3 C4 C5 . . . . 0.4(2) ?
C2 C3 C4 Cl1 . . . . -177.88(12) ?
C3 C4 C5 C6 . . . . -0.7(2) ?
Cl1 C4 C5 C6 . . . . 177.54(12) ?
C4 C5 C6 C1 . . . . 0.4(2) ?
C2 C1 C6 C5 . . . . 0.2(2) ?
C1' C1 C6 C5 . . . . -179.25(14) ?
C2 C1 C1' C2' . . . . -152.01(15) ?
C6 C1 C1' C2' . . . . 27.4(2) ?
C2 C1 C1' C6' . . . . 27.7(2) ?
C6 C1 C1' C6' . . . . -152.88(15) ?
C6' C1' C2' C3' . . . . 1.4(2) ?
C1 C1' C2' C3' . . . . -178.90(13) ?
C1' C2' C3' C4' . . . . -0.8(2) ?
C1' C2' C3' O1 . . . . 176.06(13) ?
S1 O1 C3' C2' . . . . 91.88(14) ?
S1 O1 C3' C4' . . . . -91.13(15) ?
C2' C3' C4' C5' . . . . -0.5(2) ?
O1 C3' C4' C5' . . . . -177.25(13) ?
C3' C4' C5' C6' . . . . 1.2(2) ?
C4' C5' C6' C1' . . . . -0.6(2) ?
C2' C1' C6' C5' . . . . -0.7(2) ?
C1 C1' C6' C5' . . . . 179.55(14) ?
S1 O2 C7 C8 . . . . 129.66(11) ?
O2 C7 C8 Cl2 . . . . -58.24(14) ?
O2 C7 C8 Cl4 . . . . 64.09(14) ?
O2 C7 C8 Cl3 . . . . -176.84(10) ?

loop_
_cod_related_entry_id
_cod_related_entry_database
_cod_related_entry_code
1 ChemSpider 24745740
